data_2023315
loop_
_publ_author_name
'Seo, Hyeonjin'
'Shin, Seungyong'
'Hong, Seung-Tae'

_publ_section_title
;
 Crystal structure of AlPCl8
;
_journal_issue 12
_journal_name_full 'Acta Crystallographica Section E Crystallographic Communications'
_journal_paper_doi 10.1107/S2056989024010661
_journal_volume 80
_journal_year 2024
_chemical_formula_moiety 'P Cl4 +, Al Cl4 -'
_chemical_formula_sum 'Al Cl8'
_chemical_formula_weight 341.55
_chemical_name_common
;
Aluminium phosphorus chloride
;
_chemical_name_systematic
;
Phosphorus tetrachloride tetrachloridoaluminate
;
_space_group_IT_number 57
_space_group_name_Hall '-P 2c 2b'
_space_group_name_H-M_alt 'P b c m'
_symmetry_cell_setting orthorhombic
_symmetry_space_group_name_Hall '-P 2c 2b'
_symmetry_space_group_name_H-M 'P b c m'
_atom_sites_solution_hydrogens difmap
_atom_sites_solution_primary other
_cell_angle_alpha 90
_cell_angle_beta 90
_cell_angle_gamma 90
_cell_formula_units_Z 4
_cell_length_a 6.2653(6)
_cell_length_b 13.5033(12)
_cell_length_c 14.0112(13)
_cell_measurement_reflns_used 38491
_cell_measurement_temperature 293
_cell_measurement_theta_max 27.394
_cell_measurement_theta_min 3.4
_cell_volume 1185.38(19)
_computing_cell_refinement
;
<i>SAINT</i> (Bruker, 2006)
;
_computing_data_collection
;
<i>APEX2</i> (Bruker, 2006)
;
_computing_data_reduction
;
<i>SAINT</i> (Bruker, 2006)
;
_computing_molecular_graphics
;
<i>VESTA</i> (Momma & Izumi, 2011)
;
_computing_publication_material
;
CRYSTALS (Betteridge <i>et al.</i>,  2003)
;
_computing_structure_refinement
;
CRYSTALS (Betteridge <i>et al.</i>,  2003)
;
_computing_structure_solution
;
Superflip (Palatinus & Chapuis, 2007)
;
_diffrn_ambient_temperature 293
_diffrn_measured_fraction_theta_full 0.999
_diffrn_measured_fraction_theta_max 0.999
_diffrn_measurement_device Serial
_diffrn_measurement_device_type 'Bruker D8 Venture'
_diffrn_measurement_method \w/2\q
_diffrn_radiation_monochromator graphite
_diffrn_radiation_type 'Mo K\a'
_diffrn_radiation_wavelength 0.71073
_diffrn_reflns_av_R_equivalents 0.130
_diffrn_reflns_av_unetI/netI 0.166
_diffrn_reflns_limit_h_max 8
_diffrn_reflns_limit_h_min -8
_diffrn_reflns_limit_k_max 17
_diffrn_reflns_limit_k_min -17
_diffrn_reflns_limit_l_max 18
_diffrn_reflns_limit_l_min -18
_diffrn_reflns_number 38491
_diffrn_reflns_theta_full 27.394
_diffrn_reflns_theta_max 27.394
_diffrn_reflns_theta_min 3.017
_diffrn_standards_decay_% 0
_diffrn_standards_interval_count 892
_diffrn_standards_interval_time 10
_diffrn_standards_number 0
_exptl_absorpt_coefficient_mu 2.046
_exptl_absorpt_correction_T_max 0.671
_exptl_absorpt_correction_T_min 0.664
_exptl_absorpt_correction_type multi-scan
_exptl_absorpt_process_details
;
(SADABS; Krause <i>et al.</i>,  2015)
;
_exptl_crystal_colour white
_exptl_crystal_density_diffrn 1.914
_exptl_crystal_density_meas 1.914
_exptl_crystal_density_method 'not measured'
_exptl_crystal_description block
_exptl_crystal_F_000 656
_exptl_crystal_size_max 0.2
_exptl_crystal_size_mid 0.2
_exptl_crystal_size_min 0.2
_refine_diff_density_max 0.79
_refine_diff_density_min -1.04
_refine_ls_extinction_method None
_refine_ls_goodness_of_fit_ref 1.1645
_refine_ls_hydrogen_treatment noref
_refine_ls_matrix_type full
_refine_ls_number_parameters 51
_refine_ls_number_reflns 1061
_refine_ls_number_restraints 0
_refine_ls_R_factor_all 0.0930
_refine_ls_R_factor_gt 0.0930
_refine_ls_shift/su_max 0.0003080
_refine_ls_shift/su_mean 0.0000590
_refine_ls_structure_factor_coef Fsqd
_refine_ls_weighting_details
;
 Method=
 SQRT(W) = 1/(Data with the key SIGMA(/FO/) in list 6)
;
_refine_ls_weighting_scheme sigma
_refine_ls_wR_factor_all 0.0558
_refine_ls_wR_factor_gt 0.0558
_refine_ls_wR_factor_ref 0.0558
_reflns_number_gt 1061
_reflns_number_total 1399
_reflns_threshold_expression I>2.0\s(I)
_cod_data_source_file oi2012.cif
_cod_data_source_block I
_cod_original_sg_symbol_H-M 'P b c m '
_cod_database_code 2023315

loop_
_symmetry_equiv_pos_as_xyz
x,y,z
-x,-y,-z
-x,y+1/2,z
x,-y+1/2,-z
x,-y+1/2,z+1/2
-x,y+1/2,-z+1/2
-x,-y,z+1/2
x,y,-z+1/2

loop_
_atom_site_type_symbol
_atom_site_label
_atom_site_fract_x
_atom_site_fract_y
_atom_site_fract_z
_atom_site_U_iso_or_equiv
_atom_site_adp_type
_atom_site_occupancy
_atom_site_disorder_assembly
_atom_site_disorder_group
Al Al1 0.2214(2) 0.47461(11) 0.2500 0.0427 Uani 1.0000 . .
P P1 0.45745(17) 0.7500 0.5000 0.0479 Uani 1.0000 . .
Cl Cl1 0.55881(16) 0.49641(12) 0.2500 0.0638 Uani 1.0000 . .
Cl Cl2 0.09231(14) 0.53762(10) 0.37618(9) 0.0859 Uani 1.0000 . .
Cl Cl3 0.1572(3) 0.31987(12) 0.2500 0.0839 Uani 1.0000 . .
Cl Cl4 0.28015(19) 0.80367(9) 0.40331(8) 0.0952 Uani 1.0000 . .
Cl Cl5 0.63379(17) 0.85187(8) 0.55069(10) 0.0984 Uani 1.0000 . .

loop_
_atom_site_aniso_label
_atom_site_aniso_U_11
_atom_site_aniso_U_22
_atom_site_aniso_U_33
_atom_site_aniso_U_12
_atom_site_aniso_U_13
_atom_site_aniso_U_23
Al1 0.0338(6) 0.0499(9) 0.0445(8) -0.0005(6) 0.0000 0.0000
P1 0.0443(6) 0.0493(7) 0.0501(7) 0.0000 0.0000 0.0041(7)
Cl1 0.0288(6) 0.0861(10) 0.0764(8) -0.0026(6) 0.0000 0.0000
Cl2 0.0579(6) 0.1250(12) 0.0746(7) -0.0020(5) 0.0154(5) -0.0428(8)
Cl3 0.0807(10) 0.0571(9) 0.1140(13) -0.0146(8) 0.0000 0.0000
Cl4 0.0936(9) 0.1129(12) 0.0791(9) 0.0081(7) -0.0211(7) 0.0365(7)
Cl5 0.0842(8) 0.0780(9) 0.1329(12) -0.0163(7) -0.0074(6) -0.0404(7)

loop_
_atom_type_symbol
_atom_type_scat_Cromer_Mann_a1
_atom_type_scat_Cromer_Mann_a2
_atom_type_scat_Cromer_Mann_a3
_atom_type_scat_Cromer_Mann_a4
_atom_type_scat_Cromer_Mann_b1
_atom_type_scat_Cromer_Mann_b2
_atom_type_scat_Cromer_Mann_b3
_atom_type_scat_Cromer_Mann_b4
_atom_type_scat_Cromer_Mann_c
_atom_type_scat_dispersion_real
_atom_type_scat_dispersion_imag
_atom_type_scat_source
Al 6.4202 1.9002 1.5936 1.9646 3.0387 0.7426 31.5472 85.0886 1.1151 0.0645 0.0514 'International Tables Vol C 4.2.6.8 and 6.1.1.4'
P 6.4345 4.1791 1.7800 1.4908 1.9067 27.1570 0.5260 68.1645 1.1149 0.1023 0.0942 'International Tables Vol C 4.2.6.8 and 6.1.1.4'
Cl 11.4604 7.1964 6.2556 1.6455 0.0104 1.1662 18.5194 47.7784 -9.5574 0.1484 0.1585 'International Tables Vol C 4.2.6.8 and 6.1.1.4'

loop_
_geom_angle_atom_site_label_1
_geom_angle_atom_site_label_2
_geom_angle_atom_site_label_3
_geom_angle_site_symmetry_1
_geom_angle_site_symmetry_2
_geom_angle_site_symmetry_3
_geom_angle
_geom_angle_publ_flag
Cl2 Al1 Cl1 8_555 . . 108.79(6) yes
Cl2 Al1 Cl2 8_555 . . 112.83(10) yes
Cl1 Al1 Cl2 . . . 108.79(6) yes
Cl2 Al1 Cl3 8_555 . . 108.77(6) yes
Cl1 Al1 Cl3 . . . 108.82(8) yes
Cl2 Al1 Cl3 . . . 108.77(6) yes
Cl5 P1 Cl4 4_566 . 4_566 109.31(6) yes
Cl5 P1 Cl4 4_566 . . 110.49(6) yes
Cl4 P1 Cl4 4_566 . . 108.26(9) yes
Cl5 P1 Cl5 4_566 . . 108.97(8) yes
Cl4 P1 Cl5 4_566 . . 110.49(6) yes
Cl4 P1 Cl5 . . . 109.31(6) yes

loop_
_geom_bond_atom_site_label_1
_geom_bond_atom_site_label_2
_geom_bond_site_symmetry_1
_geom_bond_site_symmetry_2
_geom_bond_distance
_geom_bond_publ_flag
Al1 Cl2 . 8_555 2.1223(12) yes
Al1 Cl1 . . 2.1343(16) yes
Al1 Cl2 . . 2.1223(12) yes
Al1 Cl3 . . 2.128(2) yes
P1 Cl5 . 4_566 1.9018(12) yes
P1 Cl4 . 4_566 1.8959(12) yes
P1 Cl4 . . 1.8959(12) yes
P1 Cl5 . . 1.9018(12) yes
